data_7154133
loop_
_publ_author_name
'Liu, Yilin'
'Feng, Xiangqing'
'Du, Haifeng'

_publ_section_title
;
 Asymmetric synthesis of axially chiral anilides by Pd-catalyzed allylic
 substitutions with P/olefin ligands.
;
_journal_issue 1
_journal_name_full 'Organic &amp; biomolecular chemistry'
_journal_page_first 125
_journal_page_last 132
_journal_paper_doi 10.1039/c4ob01087f
_journal_volume 13
_journal_year 2015
_chemical_formula_moiety 'C32 H36 Cl N O'
_chemical_formula_sum 'C32 H36 Cl N O'
_chemical_formula_weight 486.07
_chemical_name_systematic
; 
 ? 
;
_space_group_IT_number 19
_symmetry_cell_setting orthorhombic
_symmetry_space_group_name_Hall 'P 2ac 2ab'
_symmetry_space_group_name_H-M 'P 21 21 21'
_atom_sites_solution_hydrogens geom
_atom_sites_solution_primary direct
_atom_sites_solution_secondary difmap
_audit_creation_method SHELXL-97
_cell_angle_alpha 90.00
_cell_angle_beta 90.00
_cell_angle_gamma 90.00
_cell_formula_units_Z 4
_cell_length_a 10.084(2)
_cell_length_b 10.408(2)
_cell_length_c 26.571(6)
_cell_measurement_reflns_used 7668
_cell_measurement_temperature 173(2)
_cell_measurement_theta_max 27.49
_cell_measurement_theta_min 1.96
_cell_volume 2788.7(10)
_computing_cell_refinement 'CrystalClear (Rigaku Inc., 2007)'
_computing_data_collection 'CrystalClear (Rigaku Inc., 2007)'
_computing_data_reduction 'CrystalClear (Rigaku Inc., 2007)'
_computing_molecular_graphics 'Olex2 ver 1.1'
_computing_publication_material 'SHELX97 (Sheldrick, 2008)'
_computing_structure_refinement 'Olex2 ver 1.1'
_computing_structure_solution 'SHELXS-97 (Sheldrick, 2008)'
_diffrn_ambient_temperature 173(2)
_diffrn_measured_fraction_theta_full 0.988
_diffrn_measured_fraction_theta_max 0.988
_diffrn_measurement_device_type 'Saturn724+ CCD'
_diffrn_measurement_method '\w scans at fixed \c = 45\%'
_diffrn_radiation_monochromator graphite
_diffrn_radiation_source 'sealed tube'
_diffrn_radiation_type MoK\a
_diffrn_radiation_wavelength 0.71073
_diffrn_reflns_av_R_equivalents 0.0442
_diffrn_reflns_av_sigmaI/netI 0.0412
_diffrn_reflns_limit_h_max 13
_diffrn_reflns_limit_h_min -12
_diffrn_reflns_limit_k_max 12
_diffrn_reflns_limit_k_min -13
_diffrn_reflns_limit_l_max 34
_diffrn_reflns_limit_l_min -34
_diffrn_reflns_number 17842
_diffrn_reflns_theta_full 27.48
_diffrn_reflns_theta_max 27.48
_diffrn_reflns_theta_min 3.07
_exptl_absorpt_coefficient_mu 0.161
_exptl_absorpt_correction_T_max 1.0000
_exptl_absorpt_correction_T_min 0.6549
_exptl_absorpt_correction_type multi-scan
_exptl_absorpt_process_details 'CrystalClear (Rigaku Inc., 2007)'
_exptl_crystal_colour colorless
_exptl_crystal_density_diffrn 1.158
_exptl_crystal_density_method 'not measured'
_exptl_crystal_description block
_exptl_crystal_F_000 1040
_exptl_crystal_size_max 0.30
_exptl_crystal_size_mid 0.24
_exptl_crystal_size_min 0.22
_refine_diff_density_max 0.206
_refine_diff_density_min -0.142
_refine_diff_density_rms 0.037
_refine_ls_abs_structure_details 'Flack H D (1983), Acta Cryst. A39, 876-881'
_refine_ls_abs_structure_Flack -0.01(7)
_refine_ls_extinction_method none
_refine_ls_goodness_of_fit_ref 1.138
_refine_ls_hydrogen_treatment constr
_refine_ls_matrix_type full
_refine_ls_number_parameters 395
_refine_ls_number_reflns 5869
_refine_ls_number_restraints 114
_refine_ls_restrained_S_all 1.131
_refine_ls_R_factor_all 0.0562
_refine_ls_R_factor_gt 0.0531
_refine_ls_shift/su_max 0.001
_refine_ls_shift/su_mean 0.000
_refine_ls_structure_factor_coef Fsqd
_refine_ls_weighting_details 'calc w=1/[\s^2^(Fo^2^)+(0.0343P)^2^+0.7574P] where P=(Fo^2^+2Fc^2^)/3'
_refine_ls_weighting_scheme calc
_refine_ls_wR_factor_gt 0.1128
_refine_ls_wR_factor_ref 0.1149
_reflns_number_gt 5599
_reflns_number_total 5869
_reflns_threshold_expression >2sigma(I)
_cod_data_source_file c4ob01087f2.cif
_cod_data_source_block sa2823
_cod_depositor_comments 'Adding full bibliography for 7154133--7154134.cif.'
_cod_original_cell_volume 2788.7(11)
_cod_original_sg_symbol_H-M P2(1)2(1)2(1)
_cod_database_code 7154133

loop_
_symmetry_equiv_pos_as_xyz
'x, y, z'
'-x+1/2, -y, z+1/2'
'-x, y+1/2, -z+1/2'
'x+1/2, -y+1/2, -z'

loop_
_atom_site_label
_atom_site_type_symbol
_atom_site_fract_x
_atom_site_fract_y
_atom_site_fract_z
_atom_site_U_iso_or_equiv
_atom_site_adp_type
_atom_site_occupancy
_atom_site_symmetry_multiplicity
_atom_site_calc_flag
_atom_site_refinement_flags
_atom_site_disorder_assembly
_atom_site_disorder_group
Cl1 Cl 0.04875(8) 0.79700(7) 0.61367(3) 0.0526(2) Uani 0.8307(19) 1 d PU A 1
O1 O 0.39445(17) 0.25642(15) 0.47304(6) 0.0440(4) Uani 1 1 d . A .
N1 N 0.24059(18) 0.41301(16) 0.46594(6) 0.0319(4) Uani 1 1 d . A .
C1 C 0.1834(2) 0.5232(2) 0.44078(7) 0.0306(4) Uani 1 1 d . . .
C2 C 0.2344(2) 0.6417(2) 0.45615(7) 0.0318(4) Uani 1 1 d . . .
H2 H 0.3050 0.6425 0.4798 0.038 Uiso 1 1 calc R . .
C3 C 0.1871(2) 0.7573(2) 0.43855(7) 0.0337(4) Uani 1 1 d . . .
C4 C 0.0831(2) 0.7495(2) 0.40375(9) 0.0429(5) Uani 1 1 d . . .
H4 H 0.0462 0.8263 0.3904 0.052 Uiso 1 1 calc R . .
C5 C 0.0334(2) 0.6329(2) 0.38847(8) 0.0414(5) Uani 1 1 d . . .
H5 H -0.0359 0.6328 0.3643 0.050 Uiso 1 1 calc R . .
C6 C 0.0786(2) 0.5146(2) 0.40638(7) 0.0335(5) Uani 1 1 d . . .
C7 C 0.2375(2) 0.8879(2) 0.45595(8) 0.0380(5) Uani 1 1 d . . .
C8 C 0.3525(2) 0.8738(2) 0.49334(8) 0.0429(5) Uani 1 1 d . . .
H8A H 0.3218 0.8275 0.5233 0.064 Uiso 1 1 calc R . .
H8B H 0.3843 0.9592 0.5032 0.064 Uiso 1 1 calc R . .
H8C H 0.4249 0.8258 0.4775 0.064 Uiso 1 1 calc R . .
C9 C 0.1250(3) 0.9609(2) 0.48221(10) 0.0515(6) Uani 1 1 d . . .
H9A H 0.0505 0.9712 0.4589 0.077 Uiso 1 1 calc R . .
H9B H 0.1569 1.0458 0.4927 0.077 Uiso 1 1 calc R . .
H9C H 0.0958 0.9125 0.5118 0.077 Uiso 1 1 calc R . .
C10 C 0.2846(3) 0.9668(2) 0.41033(9) 0.0486(6) Uani 1 1 d . . .
H10A H 0.3557 0.9203 0.3930 0.073 Uiso 1 1 calc R . .
H10B H 0.3179 1.0502 0.4218 0.073 Uiso 1 1 calc R . .
H10C H 0.2103 0.9800 0.3872 0.073 Uiso 1 1 calc R . .
C11 C 0.0094(2) 0.3936(2) 0.38501(8) 0.0387(5) Uani 1 1 d . . .
C12 C -0.1377(3) 0.3966(3) 0.39905(10) 0.0535(7) Uani 1 1 d . . .
H12A H -0.1471 0.3889 0.4356 0.080 Uiso 1 1 calc R . .
H12B H -0.1836 0.3250 0.3826 0.080 Uiso 1 1 calc R . .
H12C H -0.1767 0.4780 0.3879 0.080 Uiso 1 1 calc R . .
C13 C 0.0229(3) 0.3962(3) 0.32746(9) 0.0634(8) Uani 1 1 d . . .
H13A H -0.0159 0.4758 0.3144 0.095 Uiso 1 1 calc R . .
H13B H -0.0237 0.3222 0.3130 0.095 Uiso 1 1 calc R . .
H13C H 0.1169 0.3923 0.3183 0.095 Uiso 1 1 calc R . .
C14 C 0.0634(3) 0.2642(2) 0.40325(10) 0.0504(6) Uani 1 1 d . . .
H14A H 0.1566 0.2558 0.3932 0.076 Uiso 1 1 calc R . .
H14B H 0.0117 0.1944 0.3882 0.076 Uiso 1 1 calc R . .
H14C H 0.0567 0.2596 0.4400 0.076 Uiso 1 1 calc R . .
C15 C 0.1847(2) 0.3795(2) 0.51558(7) 0.0373(5) Uani 1 1 d . . .
H15A H 0.1988 0.2867 0.5217 0.045 Uiso 0.8307(19) 1 calc PR A 1
H15B H 0.0878 0.3950 0.5150 0.045 Uiso 0.8307(19) 1 calc PR A 1
H15C H 0.0917 0.3512 0.5111 0.045 Uiso 0.1693(19) 1 calc PR A 2
H15D H 0.2351 0.3063 0.5297 0.045 Uiso 0.1693(19) 1 calc PR A 2
C16 C 0.2440(3) 0.4539(3) 0.55804(11) 0.0336(6) Uani 0.8307(19) 1 d PU A 1
H16 H 0.3351 0.4408 0.5655 0.040 Uiso 0.8307(19) 1 calc PR A 1
C17 C 0.1760(3) 0.5383(3) 0.58642(10) 0.0345(6) Uani 0.8307(19) 1 d PU A 1
H17 H 0.0861 0.5541 0.5778 0.041 Uiso 0.8307(19) 1 calc PR A 1
C18 C 0.2311(2) 0.6080(2) 0.62981(8) 0.0385(5) Uani 1 1 d DU . .
C19 C 0.3329(3) 0.5563(3) 0.65936(10) 0.0417(7) Uani 0.8307(19) 1 d PDU A 1
H19 H 0.3701 0.4758 0.6502 0.050 Uiso 0.8307(19) 1 calc PR A 1
C20 C 0.3812(3) 0.6191(3) 0.70171(10) 0.0486(8) Uani 0.8307(19) 1 d PDU A 1
H20 H 0.4523 0.5825 0.7203 0.058 Uiso 0.8307(19) 1 calc PR A 1
C21 C 0.3268(5) 0.7338(4) 0.71677(17) 0.0500(11) Uani 0.8307(19) 1 d PDU A 1
H21 H 0.3600 0.7768 0.7457 0.060 Uiso 0.8307(19) 1 calc PR A 1
C22 C 0.2236(7) 0.7859(5) 0.68964(19) 0.0517(15) Uani 0.8307(19) 1 d PDU A 1
H22 H 0.1843 0.8645 0.7001 0.062 Uiso 0.8307(19) 1 calc PR A 1
C23 C 0.1773(3) 0.7236(3) 0.64717(10) 0.0407(7) Uani 0.8307(19) 1 d PDU A 1
C24 C 0.3458(2) 0.3453(2) 0.44836(8) 0.0334(4) Uani 1 1 d . . .
C25 C 0.3948(2) 0.3783(2) 0.39711(8) 0.0357(5) Uani 1 1 d . A .
H25 H 0.3643 0.4541 0.3809 0.043 Uiso 1 1 calc R . .
C26 C 0.4811(2) 0.3017(2) 0.37408(8) 0.0384(5) Uani 1 1 d . . .
H26 H 0.5116 0.2307 0.3933 0.046 Uiso 1 1 calc R A .
C27 C 0.5354(2) 0.3119(2) 0.32321(8) 0.0384(5) Uani 1 1 d . A .
C28 C 0.5016(3) 0.4096(3) 0.28960(9) 0.0511(6) Uani 1 1 d . . .
H28 H 0.4399 0.4739 0.2994 0.061 Uiso 1 1 calc R A .
C29 C 0.5573(3) 0.4136(3) 0.24219(10) 0.0636(8) Uani 1 1 d . A .
H29 H 0.5338 0.4809 0.2198 0.076 Uiso 1 1 calc R . .
C30 C 0.6467(3) 0.3208(3) 0.22690(9) 0.0594(8) Uani 1 1 d . . .
H30 H 0.6840 0.3239 0.1941 0.071 Uiso 1 1 calc R A .
C31 C 0.6810(3) 0.2245(3) 0.25932(9) 0.0550(7) Uani 1 1 d . A .
H31 H 0.7426 0.1605 0.2492 0.066 Uiso 1 1 calc R . .
C32 C 0.6257(3) 0.2206(3) 0.30689(9) 0.0463(6) Uani 1 1 d . . .
H32 H 0.6504 0.1533 0.3291 0.056 Uiso 1 1 calc R A .
C23A C 0.3097(14) 0.6218(16) 0.6725(4) 0.048(4) Uani 0.1693(19) 1 d PDU A 2
C22A C 0.289(3) 0.723(2) 0.7060(9) 0.055(7) Uani 0.1693(19) 1 d PDU A 2
H22A H 0.3301 0.7221 0.7381 0.066 Uiso 0.1693(19) 1 calc PR A 2
C20A C 0.1330(17) 0.8239(15) 0.6481(5) 0.057(4) Uani 0.1693(19) 1 d PDU A 2
H20A H 0.0713 0.8896 0.6398 0.068 Uiso 0.1693(19) 1 calc PR A 2
C19A C 0.1580(14) 0.7186(11) 0.6171(6) 0.056(4) Uani 0.1693(19) 1 d PDU A 2
H19A H 0.1220 0.7217 0.5841 0.068 Uiso 0.1693(19) 1 calc PR A 2
Cl1A Cl 0.4200(4) 0.5032(4) 0.68845(14) 0.0578(14) Uani 0.1693(19) 1 d PU A 2
C21A C 0.207(3) 0.824(2) 0.6922(8) 0.037(5) Uani 0.1693(19) 1 d PDU A 2
H21A H 0.2005 0.8961 0.7140 0.045 Uiso 0.1693(19) 1 calc PR A 2
C16A C 0.1877(16) 0.4858(17) 0.5516(6) 0.037(4) Uani 0.1693(19) 1 d PU A 2
H16A H 0.1257 0.5518 0.5440 0.045 Uiso 0.1693(19) 1 calc PR A 2
C17A C 0.2533(18) 0.5080(16) 0.5895(5) 0.042(3) Uani 0.1693(19) 1 d PU A 2
H17A H 0.3288 0.4546 0.5942 0.051 Uiso 0.1693(19) 1 calc PR A 2

loop_
_atom_site_aniso_label
_atom_site_aniso_U_11
_atom_site_aniso_U_22
_atom_site_aniso_U_33
_atom_site_aniso_U_23
_atom_site_aniso_U_13
_atom_site_aniso_U_12
Cl1 0.0645(5) 0.0415(4) 0.0517(4) -0.0070(3) -0.0086(4) 0.0152(4)
O1 0.0495(10) 0.0364(9) 0.0461(8) 0.0096(7) -0.0012(7) 0.0109(8)
N1 0.0389(10) 0.0240(9) 0.0327(8) 0.0025(6) -0.0018(7) 0.0016(8)
C1 0.0361(11) 0.0250(10) 0.0306(9) 0.0012(8) -0.0004(8) 0.0012(9)
C2 0.0349(11) 0.0287(11) 0.0318(9) -0.0018(8) -0.0023(8) 0.0014(9)
C3 0.0360(11) 0.0275(11) 0.0375(10) 0.0013(8) -0.0001(9) 0.0013(9)
C4 0.0454(13) 0.0294(12) 0.0540(13) 0.0075(10) -0.0104(10) 0.0032(11)
C5 0.0435(12) 0.0374(12) 0.0432(11) 0.0062(10) -0.0128(10) -0.0051(11)
C6 0.0363(12) 0.0300(11) 0.0341(10) 0.0008(8) -0.0020(8) -0.0016(9)
C7 0.0436(12) 0.0242(11) 0.0464(11) -0.0019(9) 0.0017(10) -0.0011(10)
C8 0.0486(13) 0.0323(12) 0.0478(12) -0.0079(9) -0.0023(10) -0.0091(12)
C9 0.0574(16) 0.0348(13) 0.0622(15) -0.0048(11) 0.0041(12) 0.0056(13)
C10 0.0622(16) 0.0304(13) 0.0532(13) 0.0000(10) 0.0025(12) -0.0045(12)
C11 0.0458(12) 0.0325(12) 0.0379(10) -0.0017(9) -0.0033(10) -0.0078(10)
C12 0.0484(14) 0.0471(15) 0.0649(16) -0.0103(12) -0.0069(12) -0.0142(13)
C13 0.092(2) 0.0593(17) 0.0392(12) -0.0077(11) -0.0014(13) -0.0255(18)
C14 0.0569(16) 0.0300(12) 0.0642(15) -0.0063(10) -0.0095(12) -0.0098(12)
C15 0.0456(12) 0.0304(11) 0.0360(10) 0.0033(8) 0.0012(9) 0.0013(11)
C16 0.0328(16) 0.0338(16) 0.0341(14) 0.0047(12) -0.0005(13) 0.0045(14)
C17 0.0348(15) 0.0308(15) 0.0379(14) 0.0019(11) 0.0021(12) 0.0003(13)
C18 0.0424(12) 0.0356(12) 0.0375(10) 0.0008(9) 0.0033(9) -0.0007(11)
C19 0.0427(17) 0.0474(19) 0.0351(14) 0.0049(13) 0.0000(12) -0.0017(15)
C20 0.0518(17) 0.060(2) 0.0340(13) 0.0021(13) -0.0053(12) -0.0032(17)
C21 0.063(3) 0.051(2) 0.0357(17) -0.0026(14) -0.0063(17) -0.010(2)
C22 0.072(3) 0.041(3) 0.0415(19) -0.0045(17) 0.0090(19) -0.005(2)
C23 0.0465(16) 0.0401(17) 0.0355(13) 0.0017(12) 0.0018(12) -0.0042(14)
C24 0.0365(11) 0.0245(10) 0.0393(10) 0.0007(8) -0.0035(9) -0.0022(9)
C25 0.0392(11) 0.0271(11) 0.0408(11) 0.0016(8) -0.0024(9) 0.0016(10)
C26 0.0438(12) 0.0305(11) 0.0408(11) 0.0012(9) -0.0032(9) 0.0006(11)
C27 0.0426(12) 0.0338(11) 0.0388(10) -0.0011(9) -0.0048(9) -0.0052(11)
C28 0.0607(16) 0.0469(15) 0.0457(13) 0.0039(10) -0.0006(11) 0.0091(13)
C29 0.080(2) 0.0668(18) 0.0438(13) 0.0140(12) -0.0025(14) 0.0045(18)
C30 0.0658(18) 0.074(2) 0.0388(12) -0.0029(12) 0.0065(12) -0.0052(16)
C31 0.0588(16) 0.0617(17) 0.0445(12) -0.0084(12) 0.0055(11) 0.0058(15)
C32 0.0524(14) 0.0447(14) 0.0418(11) -0.0018(10) -0.0025(10) 0.0043(13)
C23A 0.045(7) 0.047(8) 0.053(7) -0.003(6) 0.005(6) 0.000(7)
C22A 0.058(10) 0.054(10) 0.054(10) -0.004(7) 0.002(7) 0.002(8)
C20A 0.060(8) 0.063(8) 0.046(6) 0.000(6) 0.009(6) -0.009(7)
C19A 0.053(7) 0.052(8) 0.064(7) -0.004(7) 0.004(7) -0.014(6)
Cl1A 0.069(3) 0.059(3) 0.045(2) 0.0028(17) -0.0078(17) 0.001(2)
C21A 0.033(7) 0.044(10) 0.034(7) -0.001(6) -0.008(6) -0.008(7)
C16A 0.024(6) 0.043(8) 0.045(7) 0.008(6) 0.007(6) 0.002(6)
C17A 0.049(7) 0.045(7) 0.034(6) -0.004(5) 0.013(6) 0.006(6)

loop_
_atom_type_symbol
_atom_type_description
_atom_type_scat_dispersion_real
_atom_type_scat_dispersion_imag
_atom_type_scat_source
C C 0.0033 0.0016 'International Tables Vol C Tables 4.2.6.8 and 6.1.1.4'
H H 0.0000 0.0000 'International Tables Vol C Tables 4.2.6.8 and 6.1.1.4'
N N 0.0061 0.0033 'International Tables Vol C Tables 4.2.6.8 and 6.1.1.4'
O O 0.0106 0.0060 'International Tables Vol C Tables 4.2.6.8 and 6.1.1.4'
Cl Cl 0.1484 0.1585 'International Tables Vol C Tables 4.2.6.8 and 6.1.1.4'

loop_
_geom_angle_atom_site_label_1
_geom_angle_atom_site_label_2
_geom_angle_atom_site_label_3
_geom_angle
C24 N1 C1 124.36(17)
C24 N1 C15 118.91(17)
C1 N1 C15 116.60(17)
C2 C1 C6 121.68(19)
C2 C1 N1 114.70(17)
C6 C1 N1 123.46(19)
C3 C2 C1 123.01(18)
C3 C2 H2 118.5
C1 C2 H2 118.5
C2 C3 C4 115.7(2)
C2 C3 C7 124.14(18)
C4 C3 C7 120.16(19)
C5 C4 C3 121.3(2)
C5 C4 H4 119.4
C3 C4 H4 119.4
C4 C5 C6 124.0(2)
C4 C5 H5 118.0
C6 C5 H5 118.0
C5 C6 C1 114.35(19)
C5 C6 C11 116.43(18)
C1 C6 C11 129.20(19)
C3 C7 C9 109.48(19)
C3 C7 C8 111.34(18)
C9 C7 C8 108.17(19)
C3 C7 C10 109.86(18)
C9 C7 C10 108.8(2)
C8 C7 C10 109.1(2)
C7 C8 H8A 109.5
C7 C8 H8B 109.5
H8A C8 H8B 109.5
C7 C8 H8C 109.5
H8A C8 H8C 109.5
H8B C8 H8C 109.5
C7 C9 H9A 109.5
C7 C9 H9B 109.5
H9A C9 H9B 109.5
C7 C9 H9C 109.5
H9A C9 H9C 109.5
H9B C9 H9C 109.5
C7 C10 H10A 109.5
C7 C10 H10B 109.5
H10A C10 H10B 109.5
C7 C10 H10C 109.5
H10A C10 H10C 109.5
H10B C10 H10C 109.5
C12 C11 C14 106.7(2)
C12 C11 C13 109.2(2)
C14 C11 C13 107.4(2)
C12 C11 C6 109.33(19)
C14 C11 C6 116.02(18)
C13 C11 C6 108.09(19)
C11 C12 H12A 109.5
C11 C12 H12B 109.5
H12A C12 H12B 109.5
C11 C12 H12C 109.5
H12A C12 H12C 109.5
H12B C12 H12C 109.5
C11 C13 H13A 109.5
C11 C13 H13B 109.5
H13A C13 H13B 109.5
C11 C13 H13C 109.5
H13A C13 H13C 109.5
H13B C13 H13C 109.5
C11 C14 H14A 109.5
C11 C14 H14B 109.5
H14A C14 H14B 109.5
C11 C14 H14C 109.5
H14A C14 H14C 109.5
H14B C14 H14C 109.5
C16A C15 N1 113.4(6)
C16A C15 C16 26.5(6)
N1 C15 C16 113.5(2)
C16A C15 H15A 128.8
N1 C15 H15A 108.9
C16 C15 H15A 108.9
C16A C15 H15B 84.8
N1 C15 H15B 108.9
C16 C15 H15B 108.9
H15A C15 H15B 107.7
C16A C15 H15C 108.9
N1 C15 H15C 108.9
C16 C15 H15C 128.7
H15A C15 H15C 82.4
H15B C15 H15C 27.4
C16A C15 H15D 108.9
N1 C15 H15D 108.9
C16 C15 H15D 84.7
H15A C15 H15D 27.4
H15B C15 H15D 129.7
H15C C15 H15D 107.7
C17 C16 C15 123.9(3)
C17 C16 H16 118.0
C15 C16 H16 118.0
C16 C17 C18 124.7(3)
C16 C17 H17 117.7
C18 C17 H17 117.7
C23A C18 C23 82.2(7)
C23A C18 C19 33.4(6)
C23 C18 C19 115.5(2)
C23A C18 C19A 114.2(10)
C23 C18 C19A 34.1(7)
C19 C18 C19A 146.4(7)
C23A C18 C17 154.8(7)
C23 C18 C17 122.4(2)
C19 C18 C17 121.8(2)
C19A C18 C17 91.0(7)
C23A C18 C17A 124.4(10)
C23 C18 C17A 152.2(7)
C19 C18 C17A 91.3(7)
C19A C18 C17A 118.1(10)
C17 C18 C17A 32.9(7)
C20 C19 C18 122.0(3)
C20 C19 H19 119.0
C18 C19 H19 119.0
C21 C20 C19 120.3(3)
C21 C20 H20 119.9
C19 C20 H20 119.9
C20 C21 C22 119.5(4)
C20 C21 H21 120.3
C22 C21 H21 120.3
C21 C22 C23 119.8(4)
C21 C22 H22 120.1
C23 C22 H22 120.1
C22 C23 C18 122.8(3)
C22 C23 Cl1 117.5(3)
C18 C23 Cl1 119.7(2)
O1 C24 N1 121.11(19)
O1 C24 C25 121.8(2)
N1 C24 C25 117.00(18)
C26 C25 C24 119.98(19)
C26 C25 H25 120.0
C24 C25 H25 120.0
C25 C26 C27 128.9(2)
C25 C26 H26 115.6
C27 C26 H26 115.6
C32 C27 C28 117.4(2)
C32 C27 C26 119.1(2)
C28 C27 C26 123.6(2)
C29 C28 C27 120.4(3)
C29 C28 H28 119.8
C27 C28 H28 119.8
C28 C29 C30 120.9(3)
C28 C29 H29 119.6
C30 C29 H29 119.6
C31 C30 C29 119.5(2)
C31 C30 H30 120.3
C29 C30 H30 120.3
C30 C31 C32 119.8(3)
C30 C31 H31 120.1
C32 C31 H31 120.1
C31 C32 C27 122.1(2)
C31 C32 H32 118.9
C27 C32 H32 118.9
C18 C23A C22A 120.8(15)
C18 C23A Cl1A 119.8(10)
C22A C23A Cl1A 118.9(11)
C21A C22A C23A 120(2)
C21A C22A H22A 120.2
C23A C22A H22A 120.2
C21A C20A C19A 113.7(18)
C21A C20A H20A 123.2
C19A C20A H20A 123.1
C20A C19A C18 126.6(15)
C20A C19A H19A 116.7
C18 C19A H19A 116.7
C20A C21A C22A 123(2)
C20A C21A H21A 118.6
C22A C21A H21A 118.6
C17A C16A C15 133.7(18)
C17A C16A H16A 113.2
C15 C16A H16A 113.2
C16A C17A C18 129.2(18)
C16A C17A H17A 115.4
C18 C17A H17A 115.4

loop_
_geom_bond_atom_site_label_1
_geom_bond_atom_site_label_2
_geom_bond_distance
Cl1 C23 1.748(3)
O1 C24 1.235(2)
N1 C24 1.357(3)
N1 C1 1.447(2)
N1 C15 1.476(3)
C1 C2 1.397(3)
C1 C6 1.400(3)
C2 C3 1.376(3)
C2 H2 0.9500
C3 C4 1.400(3)
C3 C7 1.523(3)
C4 C5 1.374(3)
C4 H4 0.9500
C5 C6 1.396(3)
C5 H5 0.9500
C6 C11 1.548(3)
C7 C9 1.533(3)
C7 C8 1.534(3)
C7 C10 1.539(3)
C8 H8A 0.9800
C8 H8B 0.9800
C8 H8C 0.9800
C9 H9A 0.9800
C9 H9B 0.9800
C9 H9C 0.9800
C10 H10A 0.9800
C10 H10B 0.9800
C10 H10C 0.9800
C11 C12 1.530(3)
C11 C14 1.531(3)
C11 C13 1.535(3)
C12 H12A 0.9800
C12 H12B 0.9800
C12 H12C 0.9800
C13 H13A 0.9800
C13 H13B 0.9800
C13 H13C 0.9800
C14 H14A 0.9800
C14 H14B 0.9800
C14 H14C 0.9800
C15 C16A 1.463(18)
C15 C16 1.493(4)
C15 H15A 0.9900
C15 H15B 0.9900
C15 H15C 0.9900
C15 H15D 0.9900
C16 C17 1.346(4)
C16 H16 0.9500
C17 C18 1.471(3)
C17 H17 0.9500
C18 C23A 1.391(9)
C18 C23 1.398(4)
C18 C19 1.400(3)
C18 C19A 1.408(9)
C18 C17A 1.510(16)
C19 C20 1.390(4)
C19 H19 0.9500
C20 C21 1.374(5)
C20 H20 0.9500
C21 C22 1.377(5)
C21 H21 0.9500
C22 C23 1.383(5)
C22 H22 0.9500
C24 C25 1.489(3)
C25 C26 1.329(3)
C25 H25 0.9500
C26 C27 1.462(3)
C26 H26 0.9500
C27 C32 1.385(3)
C27 C28 1.396(3)
C28 C29 1.380(4)
C28 H28 0.9500
C29 C30 1.382(4)
C29 H29 0.9500
C30 C31 1.366(4)
C30 H30 0.9500
C31 C32 1.382(3)
C31 H31 0.9500
C32 H32 0.9500
C23A C22A 1.392(10)
C23A Cl1A 1.715(16)
C22A C21A 1.389(10)
C22A H22A 0.9500
C20A C21A 1.388(10)
C20A C19A 1.395(9)
C20A H20A 0.9500
C19A H19A 0.9500
C21A H21A 0.9500
C16A C17A 1.23(2)
C16A H16A 0.9500
C17A H17A 0.9500

loop_
_geom_torsion_atom_site_label_1
_geom_torsion_atom_site_label_2
_geom_torsion_atom_site_label_3
_geom_torsion_atom_site_label_4
_geom_torsion
C24 N1 C1 C2 -92.7(2)
C15 N1 C1 C2 83.0(2)
C24 N1 C1 C6 91.8(3)
C15 N1 C1 C6 -92.5(2)
C6 C1 C2 C3 -0.6(3)
N1 C1 C2 C3 -176.24(19)
C1 C2 C3 C4 0.0(3)
C1 C2 C3 C7 177.8(2)
C2 C3 C4 C5 -0.3(3)
C7 C3 C4 C5 -178.2(2)
C3 C4 C5 C6 1.3(4)
C4 C5 C6 C1 -1.8(3)
C4 C5 C6 C11 179.5(2)
C2 C1 C6 C5 1.5(3)
N1 C1 C6 C5 176.68(19)
C2 C1 C6 C11 180.0(2)
N1 C1 C6 C11 -4.8(3)
C2 C3 C7 C9 -116.5(2)
C4 C3 C7 C9 61.3(3)
C2 C3 C7 C8 3.1(3)
C4 C3 C7 C8 -179.2(2)
C2 C3 C7 C10 124.1(2)
C4 C3 C7 C10 -58.2(3)
C5 C6 C11 C12 -61.8(3)
C1 C6 C11 C12 119.7(2)
C5 C6 C11 C14 177.6(2)
C1 C6 C11 C14 -0.9(3)
C5 C6 C11 C13 56.9(3)
C1 C6 C11 C13 -121.6(3)
C24 N1 C15 C16A 120.6(8)
C1 N1 C15 C16A -55.3(8)
C24 N1 C15 C16 91.6(3)
C1 N1 C15 C16 -84.3(3)
C16A C15 C16 C17 19.1(13)
N1 C15 C16 C17 114.7(3)
C15 C16 C17 C18 177.0(2)
C16 C17 C18 C23A -36.7(17)
C16 C17 C18 C23 157.1(3)
C16 C17 C18 C19 -29.2(4)
C16 C17 C18 C19A 143.0(7)
C16 C17 C18 C17A -4.3(10)
C23A C18 C19 C20 -2.8(13)
C23 C18 C19 C20 -3.0(4)
C19A C18 C19 C20 17.2(13)
C17 C18 C19 C20 -177.1(3)
C17A C18 C19 C20 169.7(6)
C18 C19 C20 C21 1.9(5)
C19 C20 C21 C22 0.2(7)
C20 C21 C22 C23 -1.0(8)
C21 C22 C23 C18 -0.2(8)
C21 C22 C23 Cl1 -178.5(4)
C23A C18 C23 C22 2.0(8)
C19 C18 C23 C22 2.1(5)
C19A C18 C23 C22 -158.0(13)
C17 C18 C23 C22 176.2(4)
C17A C18 C23 C22 -162.0(14)
C23A C18 C23 Cl1 -179.7(7)
C19 C18 C23 Cl1 -179.6(2)
C19A C18 C23 Cl1 20.3(12)
C17 C18 C23 Cl1 -5.5(3)
C17A C18 C23 Cl1 16.3(14)
C1 N1 C24 O1 175.97(19)
C15 N1 C24 O1 0.4(3)
C1 N1 C24 C25 -7.3(3)
C15 N1 C24 C25 177.14(18)
O1 C24 C25 C26 8.7(3)
N1 C24 C25 C26 -168.0(2)
C24 C25 C26 C27 176.1(2)
C25 C26 C27 C32 179.6(2)
C25 C26 C27 C28 -0.2(4)
C32 C27 C28 C29 -0.1(4)
C26 C27 C28 C29 179.7(3)
C27 C28 C29 C30 0.4(4)
C28 C29 C30 C31 -0.5(5)
C29 C30 C31 C32 0.2(4)
C30 C31 C32 C27 0.1(4)
C28 C27 C32 C31 -0.1(4)
C26 C27 C32 C31 -179.9(2)
C23 C18 C23A C22A 4.1(19)
C19 C18 C23A C22A -176(3)
C19A C18 C23A C22A 16(2)
C17 C18 C23A C22A -164.2(16)
C17A C18 C23A C22A 175.1(18)
C23 C18 C23A Cl1A 176.0(11)
C19 C18 C23A Cl1A -3.9(3)
C19A C18 C23A Cl1A -171.9(10)
C17 C18 C23A Cl1A 8(3)
C17A C18 C23A Cl1A -13.0(17)
C18 C23A C22A C21A -12(4)
Cl1A C23A C22A C21A 176(2)
C21A C20A C19A C18 11(3)
C23A C18 C19A C20A -16(2)
C23 C18 C19A C20A 5.6(9)
C19 C18 C19A C20A -28(2)
C17 C18 C19A C20A 164.1(15)
C17A C18 C19A C20A -176.5(15)
C19A C20A C21A C22A -5(4)
C23A C22A C21A C20A 7(5)
N1 C15 C16A C17A -108.4(17)
C16 C15 C16A C17A -12.2(11)
C15 C16A C17A C18 -166.7(11)
C23A C18 C17A C16A 177.5(16)
C23 C18 C17A C16A -22(3)
C19 C18 C17A C16A 172.6(16)
C19A C18 C17A C16A -24(2)
C17 C18 C17A C16A 13.6(11)
